data_4306323
loop_
_publ_author_name
'Miguel Clemente-Le\'on'
'Eugeno Coronado'
'M. Carmen Gim\'enez-L\'opez'
'Alejandra Soriano-Portillo'
'Jo\~ao C. Waerenborgh'
'Fernando S. Delgado'
'Catalina Ruiz-P\'erez'

_publ_section_title
;
Insertion of a Spin Crossover FeIII Complex into an Oxalate-Based Layered
Material: Coexistence of Spin Canting and Spin Crossover in a Hybrid Magnet
;
_journal_name_full 'Inorganic Chemistry'
_journal_page_first 9111
_journal_page_last 9120
_journal_paper_doi 10.1021/ic801165b
_journal_volume 47
_journal_year 2008
_chemical_formula_sum 'C23.5 H24 In Mn N4 O10'
_chemical_formula_weight 692.23
_chemical_name_systematic
; 
 ? 
;
_space_group_IT_number 14
_symmetry_cell_setting monoclinic
_symmetry_space_group_name_Hall '-P 2ybc'
_symmetry_space_group_name_H-M 'P 1 21/c 1'
_atom_sites_solution_hydrogens geom
_atom_sites_solution_primary direct
_atom_sites_solution_secondary difmap
_audit_creation_method SHELXL-97
_cell_angle_alpha 90.00
_cell_angle_beta 97.2960(18)
_cell_angle_gamma 90.00
_cell_formula_units_Z 4
_cell_length_a 17.3940(3)
_cell_length_b 15.3870(6)
_cell_length_c 10.3820(6)
_cell_measurement_temperature 293(2)
_cell_volume 2756.2(2)
_computing_structure_refinement 'SHELXL-97 (Sheldrick, 1997)'
_computing_structure_solution 'SHELXS-97 (Sheldrick, 1990)'
_diffrn_ambient_temperature 293(2)
_diffrn_measured_fraction_theta_full 0.999
_diffrn_measured_fraction_theta_max 0.999
_diffrn_radiation_monochromator graphite
_diffrn_radiation_source 'fine-focus sealed tube'
_diffrn_radiation_type MoK\a
_diffrn_radiation_wavelength 0.71073
_diffrn_reflns_av_R_equivalents 0.0490
_diffrn_reflns_av_sigmaI/netI 0.0675
_diffrn_reflns_limit_h_max 19
_diffrn_reflns_limit_h_min -20
_diffrn_reflns_limit_k_max 17
_diffrn_reflns_limit_k_min -17
_diffrn_reflns_limit_l_max 11
_diffrn_reflns_limit_l_min -11
_diffrn_reflns_number 8198
_diffrn_reflns_theta_full 24.15
_diffrn_reflns_theta_max 24.15
_diffrn_reflns_theta_min 1.77
_exptl_absorpt_coefficient_mu 1.355
_exptl_crystal_colour yellow
_exptl_crystal_density_diffrn 1.668
_exptl_crystal_density_method 'not measured'
_exptl_crystal_description plate
_exptl_crystal_F_000 1388
_exptl_crystal_size_max 0.12
_exptl_crystal_size_mid 0.09
_exptl_crystal_size_min 0.03
_refine_diff_density_max 0.880
_refine_diff_density_min -0.640
_refine_diff_density_rms 0.136
_refine_ls_extinction_method none
_refine_ls_goodness_of_fit_ref 1.174
_refine_ls_hydrogen_treatment mixed
_refine_ls_matrix_type full
_refine_ls_number_parameters 379
_refine_ls_number_reflns 4398
_refine_ls_number_restraints 0
_refine_ls_restrained_S_all 1.174
_refine_ls_R_factor_all 0.0995
_refine_ls_R_factor_gt 0.0553
_refine_ls_shift/su_max 0.014
_refine_ls_shift/su_mean 0.001
_refine_ls_structure_factor_coef Fsqd
_refine_ls_weighting_details 'calc w=1/[\s^2^(Fo^2^)+(0.0896P)^2^+1.6538P] where P=(Fo^2^+2Fc^2^)/3'
_refine_ls_weighting_scheme calc
_refine_ls_wR_factor_gt 0.1515
_refine_ls_wR_factor_ref 0.1802
_reflns_number_gt 2916
_reflns_number_total 4398
_reflns_threshold_expression >2sigma(I)
_cod_data_source_file ic801165b_si_001_2.cif
_cod_data_source_block a
_cod_original_formula_sum 'C23.50 H24 In Mn N4 O10'
_cod_database_code 4306323

loop_
_symmetry_equiv_pos_as_xyz
'x, y, z'
'-x, y+1/2, -z+1/2'
'-x, -y, -z'
'x, -y-1/2, z-1/2'

loop_
_atom_site_label
_atom_site_type_symbol
_atom_site_fract_x
_atom_site_fract_y
_atom_site_fract_z
_atom_site_U_iso_or_equiv
_atom_site_adp_type
_atom_site_occupancy
_atom_site_symmetry_multiplicity
_atom_site_calc_flag
_atom_site_refinement_flags
_atom_site_disorder_assembly
_atom_site_disorder_group
In In 0.26414(3) 0.02639(4) 0.10548(6) 0.0493(3) Uani 1 1 d . . .
Mn Mn 0.01569(7) 0.17921(8) 0.45773(12) 0.0436(4) Uani 1 1 d . . .
C1 C 0.3289(5) 0.2002(7) 0.2162(10) 0.056(2) Uani 1 1 d . . .
C2 C 0.3785(5) 0.2453(7) 0.3157(10) 0.063(3) Uani 1 1 d . . .
H2 H 0.4012 0.2145 0.3877 0.050 Uiso 1 1 calc . . .
C3 C 0.3931(6) 0.3325(9) 0.3074(12) 0.076(3) Uani 1 1 d . . .
H3 H 0.4257 0.3593 0.3736 0.050 Uiso 1 1 calc . . .
C4 C 0.3614(8) 0.3803(8) 0.2054(16) 0.096(4) Uani 1 1 d . . .
H4 H 0.3718 0.4394 0.2007 0.050 Uiso 1 1 calc . . .
C5 C 0.3122(7) 0.3386(8) 0.1064(13) 0.085(3) Uani 1 1 d . . .
H5 H 0.2904 0.3708 0.0351 0.050 Uiso 1 1 calc . . .
C6 C 0.2949(5) 0.2493(6) 0.1124(9) 0.056(2) Uani 1 1 d . . .
C7 C 0.2460(5) 0.2135(7) -0.0001(9) 0.057(2) Uani 1 1 d . . .
H7 H 0.2247 0.2535 -0.0616 0.050 Uiso 1 1 calc . . .
C8 C 0.1802(5) 0.1097(6) -0.1417(9) 0.056(2) Uani 1 1 d . . .
H8A H 0.2111 0.0820 -0.2014 0.050 Uiso 1 1 calc . . .
H8B H 0.1551 0.1602 -0.1841 0.050 Uiso 1 1 calc . . .
C9 C 0.1209(5) 0.0480(6) -0.1055(9) 0.057(2) Uani 1 1 d . . .
H9A H 0.0896 0.0268 -0.1832 0.050 Uiso 1 1 calc . . .
H9B H 0.0870 0.0774 -0.0523 0.050 Uiso 1 1 calc . . .
C10 C 0.1103(5) -0.0740(6) 0.0464(9) 0.054(2) Uani 1 1 d . . .
H10A H 0.1340 -0.1295 0.0722 0.050 Uiso 1 1 calc . . .
H10B H 0.0611 -0.0856 -0.0058 0.050 Uiso 1 1 calc . . .
C11 C 0.0960(5) -0.0241(6) 0.1666(9) 0.056(2) Uani 1 1 d . . .
H11A H 0.0595 0.0224 0.1416 0.050 Uiso 1 1 calc . . .
H11B H 0.0725 -0.0628 0.2243 0.050 Uiso 1 1 calc . . .
C12 C 0.2023(5) -0.0395(7) 0.3486(9) 0.060(2) Uani 1 1 d . . .
H12A H 0.1630 -0.0538 0.4036 0.050 Uiso 1 1 calc . . .
H12B H 0.2422 -0.0057 0.3998 0.050 Uiso 1 1 calc . . .
C13 C 0.2373(6) -0.1220(7) 0.3049(10) 0.067(3) Uani 1 1 d . . .
H13A H 0.2679 -0.1498 0.3781 0.050 Uiso 1 1 calc . . .
H13B H 0.1965 -0.1617 0.2705 0.050 Uiso 1 1 calc . . .
C14 C 0.3280(5) -0.1625(6) 0.1635(10) 0.060(3) Uani 1 1 d . . .
H14 H 0.3266 -0.2157 0.2057 0.050 Uiso 1 1 calc . . .
C15 C 0.3761(5) -0.1584(7) 0.0607(10) 0.063(3) Uani 1 1 d . . .
C16 C 0.4119(6) -0.2356(9) 0.0267(12) 0.086(4) Uani 1 1 d . . .
H16 H 0.4019 -0.2865 0.0697 0.050 Uiso 1 1 calc . . .
C17 C 0.4601(8) -0.2393(11) -0.0653(14) 0.105(5) Uani 1 1 d . . .
H17 H 0.4825 -0.2916 -0.0859 0.050 Uiso 1 1 calc . . .
C18 C 0.4750(7) -0.1635(13) -0.1274(13) 0.109(5) Uani 1 1 d . . .
H18 H 0.5086 -0.1647 -0.1902 0.050 Uiso 1 1 calc . . .
C19 C 0.4421(6) -0.0869(9) -0.0996(11) 0.085(4) Uani 1 1 d . . .
H19 H 0.4552 -0.0371 -0.1426 0.050 Uiso 1 1 calc . . .
C20 C 0.3898(5) -0.0796(8) -0.0099(9) 0.067(3) Uani 1 1 d . . .
C21 C -0.0260(5) 0.2650(5) 0.2074(8) 0.043(2) Uani 1 1 d . . .
C22 C 0.0513(5) 0.2189(5) 0.1952(8) 0.0422(19) Uani 1 1 d . . .
C23 C 0.0390(5) 0.0006(6) 0.5486(8) 0.043(2) Uani 1 1 d . . .
O1 O 0.3176(4) 0.1171(5) 0.2350(6) 0.0650(17) Uani 1 1 d . . .
O2 O 0.3561(4) -0.0081(5) 0.0056(8) 0.077(2) Uani 1 1 d . . .
O3 O -0.0516(3) 0.2585(4) 0.3153(5) 0.0559(16) Uani 1 1 d . . .
O4 O 0.0830(3) 0.1785(4) 0.2935(5) 0.0468(14) Uani 1 1 d . . .
O5 O -0.0570(3) 0.3045(4) 0.1121(6) 0.0539(15) Uani 1 1 d . . .
O6 O 0.0760(3) 0.2247(4) 0.0882(5) 0.0484(14) Uani 1 1 d . . .
O7 O 0.0758(3) 0.0697(4) 0.5556(5) 0.0484(14) Uani 1 1 d . . .
O8 O 0.0566(3) -0.0687(4) 0.6076(5) 0.0479(14) Uani 1 1 d . . .
N1 N 0.2296(4) 0.1358(5) -0.0234(7) 0.0468(17) Uani 1 1 d . . .
N2 N 0.1602(4) -0.0271(5) -0.0314(7) 0.0542(19) Uani 1 1 d . . .
H2N H 0.1780 -0.0647 -0.0886 0.050 Uiso 1 1 calc . . .
N3 N 0.1671(4) 0.0134(4) 0.2375(7) 0.0475(17) Uani 1 1 d . . .
H3N H 0.1559 0.0671 0.2669 0.050 Uiso 1 1 calc . . .
N4 N 0.2868(4) -0.1014(5) 0.2040(7) 0.057(2) Uani 1 1 d . . .
O1M O -0.1968(12) 0.1473(12) 0.234(2) 0.059(5) Uani 0.50 1 d P . .
O1W O -0.2166(17) 0.119(2) 0.276(3) 0.141(15) Uani 0.50 1 d P . .
C1M C -0.2493(16) 0.103(2) 0.322(3) 0.078(10) Uani 0.50 1 d P . .
O2W O -0.4746(16) -0.004(3) 0.570(6) 0.28(3) Uani 0.50 1 d P . .
O3W O -0.4036(18) 0.006(2) 0.546(4) 0.234(19) Uani 0.50 1 d P . .

loop_
_atom_site_aniso_label
_atom_site_aniso_U_11
_atom_site_aniso_U_22
_atom_site_aniso_U_33
_atom_site_aniso_U_23
_atom_site_aniso_U_13
_atom_site_aniso_U_12
In 0.0418(4) 0.0532(4) 0.0539(4) 0.0040(3) 0.0093(3) 0.0021(3)
Mn 0.0536(8) 0.0448(8) 0.0336(7) -0.0002(6) 0.0100(5) 0.0010(6)
C1 0.043(5) 0.061(7) 0.066(6) -0.007(5) 0.014(4) -0.006(5)
C2 0.053(5) 0.067(7) 0.070(7) -0.009(5) 0.013(5) -0.001(5)
C3 0.051(6) 0.090(9) 0.087(9) -0.020(7) 0.013(5) -0.015(6)
C4 0.091(9) 0.058(8) 0.141(13) -0.025(8) 0.025(9) -0.028(7)
C5 0.091(8) 0.066(8) 0.100(9) 0.006(7) 0.013(7) 0.020(7)
C6 0.052(5) 0.051(6) 0.067(7) -0.006(5) 0.019(5) 0.004(5)
C7 0.054(5) 0.063(7) 0.059(6) 0.010(5) 0.022(4) 0.013(5)
C8 0.059(5) 0.065(6) 0.046(5) 0.006(5) 0.008(4) 0.013(5)
C9 0.040(5) 0.071(7) 0.057(6) -0.002(5) 0.001(4) 0.001(4)
C10 0.042(5) 0.059(6) 0.061(6) -0.007(5) 0.008(4) 0.000(4)
C11 0.043(5) 0.060(6) 0.065(6) 0.004(5) 0.013(4) -0.001(4)
C12 0.060(5) 0.071(7) 0.051(5) 0.004(5) 0.015(4) 0.007(5)
C13 0.064(6) 0.071(7) 0.067(7) 0.013(6) 0.014(5) 0.009(5)
C14 0.057(6) 0.055(6) 0.068(7) 0.009(5) 0.010(5) 0.012(5)
C15 0.045(5) 0.080(8) 0.064(6) -0.012(6) 0.005(4) 0.012(5)
C16 0.076(7) 0.099(10) 0.081(8) -0.017(7) 0.001(6) 0.033(7)
C17 0.097(10) 0.130(13) 0.085(10) -0.033(9) 0.005(8) 0.062(9)
C18 0.066(7) 0.191(17) 0.073(9) -0.004(10) 0.021(6) 0.050(10)
C19 0.051(6) 0.132(11) 0.074(7) 0.011(7) 0.021(5) 0.035(7)
C20 0.047(5) 0.099(9) 0.056(6) -0.004(6) 0.006(4) 0.016(6)
C21 0.050(5) 0.039(5) 0.040(5) 0.003(4) 0.008(4) 0.005(4)
C22 0.047(5) 0.036(5) 0.044(5) -0.005(4) 0.010(4) -0.006(4)
C23 0.046(5) 0.050(5) 0.035(5) -0.004(4) 0.010(4) 0.003(4)
O1 0.061(4) 0.067(5) 0.063(4) -0.001(4) -0.004(3) -0.012(3)
O2 0.056(4) 0.083(5) 0.099(6) 0.024(4) 0.037(4) 0.020(4)
O3 0.068(4) 0.063(4) 0.042(4) 0.014(3) 0.023(3) 0.019(3)
O4 0.049(3) 0.047(3) 0.046(4) 0.002(3) 0.010(3) 0.006(3)
O5 0.060(4) 0.061(4) 0.044(4) 0.009(3) 0.017(3) 0.012(3)
O6 0.059(3) 0.049(4) 0.040(3) -0.003(3) 0.018(3) 0.007(3)
O7 0.049(3) 0.046(3) 0.049(3) -0.001(3) -0.001(3) -0.006(3)
O8 0.052(3) 0.049(4) 0.040(3) 0.005(3) -0.004(2) 0.002(3)
N1 0.048(4) 0.044(5) 0.050(4) 0.001(4) 0.014(3) -0.004(3)
N2 0.049(4) 0.059(5) 0.056(5) -0.008(4) 0.014(3) -0.004(4)
N3 0.044(4) 0.042(4) 0.058(5) -0.007(4) 0.015(3) 0.002(3)
N4 0.054(4) 0.063(5) 0.058(5) 0.006(4) 0.017(4) 0.015(4)
O1M 0.047(8) 0.080(11) 0.059(11) -0.029(9) 0.039(7) -0.027(8)
O1W 0.09(3) 0.22(3) 0.10(3) 0.00(2) -0.05(2) -0.03(2)
C1M 0.050(16) 0.12(2) 0.078(17) -0.026(15) 0.054(13) -0.006(14)
O2W 0.11(3) 0.20(3) 0.53(11) -0.12(5) 0.06(3) 0.05(3)
O3W 0.15(2) 0.26(4) 0.27(4) -0.16(3) -0.05(3) 0.07(2)

loop_
_atom_type_symbol
_atom_type_description
_atom_type_scat_dispersion_real
_atom_type_scat_dispersion_imag
_atom_type_scat_source
C C 0.0033 0.0016 'International Tables Vol C Tables 4.2.6.8 and 6.1.1.4'
H H 0.0000 0.0000 'International Tables Vol C Tables 4.2.6.8 and 6.1.1.4'
O O 0.0106 0.0060 'International Tables Vol C Tables 4.2.6.8 and 6.1.1.4'
N N 0.0061 0.0033 'International Tables Vol C Tables 4.2.6.8 and 6.1.1.4'
In In -0.7276 1.3100 'International Tables Vol C Tables 4.2.6.8 and 6.1.1.4'
Mn Mn 0.3368 0.7283 'International Tables Vol C Tables 4.2.6.8 and 6.1.1.4'

loop_
_geom_angle_atom_site_label_1
_geom_angle_atom_site_label_2
_geom_angle_atom_site_label_3
_geom_angle
_geom_angle_site_symmetry_1
_geom_angle_site_symmetry_3
_geom_angle_publ_flag
O1 In O2 100.6(3) . . ?
O1 In N1 86.8(3) . . ?
O2 In N1 93.5(3) . . ?
O1 In N4 104.9(3) . . ?
O2 In N4 84.4(3) . . ?
N1 In N4 168.3(3) . . ?
O1 In N2 153.1(3) . . ?
O2 In N2 101.2(3) . . ?
N1 In N2 76.4(3) . . ?
N4 In N2 92.7(3) . . ?
O1 In N3 88.6(3) . . ?
O2 In N3 159.6(3) . . ?
N1 In N3 105.3(2) . . ?
N4 In N3 75.6(2) . . ?
N2 In N3 76.1(2) . . ?
O3 Mn O7 162.5(2) . . ?
O3 Mn O8 89.3(2) . 3_556 ?
O7 Mn O8 76.3(2) . 3_556 ?
O3 Mn O5 97.2(2) . 4_566 ?
O7 Mn O5 92.1(2) . 4_566 ?
O8 Mn O5 87.3(2) 3_556 4_566 ?
O3 Mn O6 102.7(2) . 4_566 ?
O7 Mn O6 94.1(2) . 4_566 ?
O8 Mn O6 159.8(2) 3_556 4_566 ?
O5 Mn O6 75.1(2) 4_566 4_566 ?
O3 Mn O4 76.4(2) . . ?
O7 Mn O4 95.0(2) . . ?
O8 Mn O4 95.6(2) 3_556 . ?
O5 Mn O4 172.8(2) 4_566 . ?
O6 Mn O4 103.0(2) 4_566 . ?
O1 C1 C6 126.2(9) . . ?
O1 C1 C2 116.8(9) . . ?
C6 C1 C2 116.9(9) . . ?
C3 C2 C1 121.8(10) . . ?
C3 C2 H2 119.1 . . ?
C1 C2 H2 119.1 . . ?
C4 C3 C2 121.5(10) . . ?
C4 C3 H3 119.3 . . ?
C2 C3 H3 119.3 . . ?
C3 C4 C5 118.4(11) . . ?
C3 C4 H4 120.8 . . ?
C5 C4 H4 120.8 . . ?
C4 C5 C6 121.7(11) . . ?
C4 C5 H5 119.1 . . ?
C6 C5 H5 119.1 . . ?
C1 C6 C5 119.6(10) . . ?
C1 C6 C7 124.3(9) . . ?
C5 C6 C7 115.9(10) . . ?
N1 C7 C6 127.7(9) . . ?
N1 C7 H7 116.1 . . ?
C6 C7 H7 116.1 . . ?
N1 C8 C9 108.4(7) . . ?
N1 C8 H8A 110.0 . . ?
C9 C8 H8A 110.0 . . ?
N1 C8 H8B 110.0 . . ?
C9 C8 H8B 110.0 . . ?
H8A C8 H8B 108.4 . . ?
C8 C9 N2 109.6(7) . . ?
C8 C9 H9A 109.7 . . ?
N2 C9 H9A 109.7 . . ?
C8 C9 H9B 109.7 . . ?
N2 C9 H9B 109.7 . . ?
H9A C9 H9B 108.2 . . ?
N2 C10 C11 112.3(7) . . ?
N2 C10 H10A 109.1 . . ?
C11 C10 H10A 109.1 . . ?
N2 C10 H10B 109.1 . . ?
C11 C10 H10B 109.1 . . ?
H10A C10 H10B 107.9 . . ?
N3 C11 C10 113.3(7) . . ?
N3 C11 H11A 108.9 . . ?
C10 C11 H11A 108.9 . . ?
N3 C11 H11B 108.9 . . ?
C10 C11 H11B 108.9 . . ?
H11A C11 H11B 107.7 . . ?
N3 C12 C13 111.9(8) . . ?
N3 C12 H12A 109.2 . . ?
C13 C12 H12A 109.2 . . ?
N3 C12 H12B 109.2 . . ?
C13 C12 H12B 109.2 . . ?
H12A C12 H12B 107.9 . . ?
N4 C13 C12 109.2(8) . . ?
N4 C13 H13A 109.8 . . ?
C12 C13 H13A 109.8 . . ?
N4 C13 H13B 109.8 . . ?
C12 C13 H13B 109.8 . . ?
H13A C13 H13B 108.3 . . ?
N4 C14 C15 127.8(9) . . ?
N4 C14 H14 116.1 . . ?
C15 C14 H14 116.1 . . ?
C16 C15 C14 117.9(11) . . ?
C16 C15 C20 118.1(10) . . ?
C14 C15 C20 124.0(9) . . ?
C17 C16 C15 123.3(13) . . ?
C17 C16 H16 118.4 . . ?
C15 C16 H16 118.4 . . ?
C16 C17 C18 117.9(12) . . ?
C16 C17 H17 121.1 . . ?
C18 C17 H17 121.1 . . ?
C19 C18 C17 121.8(11) . . ?
C19 C18 H18 119.1 . . ?
C17 C18 H18 119.1 . . ?
C18 C19 C20 122.9(13) . . ?
C18 C19 H19 118.5 . . ?
C20 C19 H19 118.5 . . ?
O2 C20 C19 120.6(11) . . ?
O2 C20 C15 123.6(9) . . ?
C19 C20 C15 115.8(11) . . ?
O5 C21 O3 125.9(7) . . ?
O5 C21 C22 117.5(7) . . ?
O3 C21 C22 116.6(7) . . ?
O6 C22 O4 126.4(8) . . ?
O6 C22 C21 116.4(7) . . ?
O4 C22 C21 117.3(7) . . ?
O7 C23 O8 127.7(8) . . ?
O7 C23 C23 116.2(10) . 3_556 ?
O8 C23 C23 116.1(10) . 3_556 ?
C1 O1 In 128.5(6) . . ?
C20 O2 In 133.0(7) . . ?
C21 O3 Mn 115.7(5) . . ?
C22 O4 Mn 114.0(5) . . ?
C21 O5 Mn 114.4(5) . 4_565 ?
C22 O6 Mn 114.2(5) . 4_565 ?
C23 O7 Mn 115.1(5) . . ?
C23 O8 Mn 114.8(5) . 3_556 ?
C7 N1 C8 121.5(8) . . ?
C7 N1 In 125.6(6) . . ?
C8 N1 In 112.8(6) . . ?
C10 N2 C9 113.7(7) . . ?
C10 N2 In 108.2(5) . . ?
C9 N2 In 108.1(5) . . ?
C10 N2 H2N 108.9 . . ?
C9 N2 H2N 108.9 . . ?
In N2 H2N 108.9 . . ?
C11 N3 C12 114.4(7) . . ?
C11 N3 In 111.5(5) . . ?
C12 N3 In 104.3(5) . . ?
C11 N3 H3N 108.8 . . ?
C12 N3 H3N 108.8 . . ?
In N3 H3N 108.8 . . ?
C14 N4 C13 118.4(8) . . ?
C14 N4 In 124.7(6) . . ?
C13 N4 In 115.6(6) . . ?
O1W O1M C1M 11(4) . . ?
O1M O1W C1M 159(7) . . ?
O1W C1M O1M 10(3) . . ?
O3W O2W O2W 104(6) . 3_456 ?

loop_
_geom_bond_atom_site_label_1
_geom_bond_atom_site_label_2
_geom_bond_distance
_geom_bond_site_symmetry_2
_geom_bond_publ_flag
In O1 2.075(6) . ?
In O2 2.083(6) . ?
In N1 2.187(7) . ?
In N4 2.228(8) . ?
In N2 2.305(7) . ?
In N3 2.315(7) . ?
Mn O3 2.146(6) . ?
Mn O7 2.167(6) . ?
Mn O8 2.172(6) 3_556 ?
Mn O5 2.179(5) 4_566 ?
Mn O6 2.182(6) 4_566 ?
Mn O4 2.187(5) . ?
C1 O1 1.311(11) . ?
C1 C6 1.385(13) . ?
C1 C2 1.438(13) . ?
C2 C3 1.371(15) . ?
C2 H2 0.9300 . ?
C3 C4 1.348(17) . ?
C3 H3 0.9300 . ?
C4 C5 1.407(18) . ?
C4 H4 0.9300 . ?
C5 C6 1.409(15) . ?
C5 H5 0.9300 . ?
C6 C7 1.463(14) . ?
C7 N1 1.246(12) . ?
C7 H7 0.9300 . ?
C8 N1 1.463(11) . ?
C8 C9 1.484(13) . ?
C8 H8A 0.9700 . ?
C8 H8B 0.9700 . ?
C9 N2 1.504(12) . ?
C9 H9A 0.9700 . ?
C9 H9B 0.9700 . ?
C10 N2 1.450(11) . ?
C10 C11 1.513(13) . ?
C10 H10A 0.9700 . ?
C10 H10B 0.9700 . ?
C11 N3 1.474(11) . ?
C11 H11A 0.9700 . ?
C11 H11B 0.9700 . ?
C12 N3 1.480(12) . ?
C12 C13 1.501(14) . ?
C12 H12A 0.9700 . ?
C12 H12B 0.9700 . ?
C13 N4 1.473(12) . ?
C13 H13A 0.9700 . ?
C13 H13B 0.9700 . ?
C14 N4 1.285(11) . ?
C14 C15 1.438(14) . ?
C14 H14 0.9300 . ?
C15 C16 1.406(15) . ?
C15 C20 1.453(15) . ?
C16 C17 1.349(18) . ?
C16 H16 0.9300 . ?
C17 C18 1.37(2) . ?
C17 H17 0.9300 . ?
C18 C19 1.358(19) . ?
C18 H18 0.9300 . ?
C19 C20 1.386(14) . ?
C19 H19 0.9300 . ?
C20 O2 1.267(12) . ?
C21 O5 1.226(9) . ?
C21 O3 1.261(9) . ?
C21 C22 1.539(11) . ?
C22 O6 1.245(9) . ?
C22 O4 1.260(10) . ?
C23 O7 1.240(10) . ?
C23 O8 1.248(10) . ?
C23 C23 1.584(17) 3_556 ?
O5 Mn 2.179(5) 4_565 ?
O6 Mn 2.182(6) 4_565 ?
O8 Mn 2.172(6) 3_556 ?
N2 H2N 0.9100 . ?
N3 H3N 0.9100 . ?
O1M O1W 0.74(3) . ?
O1M C1M 1.53(3) . ?
O1W C1M 0.82(3) . ?
O2W O3W 1.30(5) . ?
O2W O2W 1.61(11) 3_456 ?
